data_4516783
loop_
_publ_author_name
'Xu, Chen'
'Han, Arthur'
'Virgil, Scott C.'
'Reisman, Sarah E.'

_publ_section_title
;
 Chemical Synthesis of (+)-Ryanodine and (+)-20-Deoxyspiganthine.
;
_journal_issue 4
_journal_name_full 'ACS central science'
_journal_page_first 278
_journal_page_last 282
_journal_paper_doi 10.1021/acscentsci.6b00361
_journal_volume 3
_journal_year 2017
_chemical_absolute_configuration ad
_chemical_formula_moiety 'C42 H48 B N O10'
_chemical_formula_sum 'C42 H48 B N O10'
_chemical_formula_weight 737.62
_chemical_name_common CX-10-028
_chemical_name_systematic CX-10-028
_space_group_crystal_system monoclinic
_space_group_IT_number 4
_space_group_name_Hall 'P 2yb'
_space_group_name_H-M_alt 'P 1 21 1'
_atom_sites_solution_hydrogens mixed
_atom_sites_solution_primary direct
_atom_sites_solution_secondary difmap
_audit_creation_date 2016-09-08
_audit_creation_method
;
Olex2 1.2
(compiled 2016.02.19 svn.r3266 for OlexSys, GUI svn.r5155)
;
_cell_angle_alpha 90
_cell_angle_beta 109.928(2)
_cell_angle_gamma 90
_cell_formula_units_Z 2
_cell_length_a 8.7826(4)
_cell_length_b 22.1496(10)
_cell_length_c 10.3099(5)
_cell_measurement_reflns_used 9806
_cell_measurement_temperature 100
_cell_measurement_theta_max 78.65
_cell_measurement_theta_min 3.99
_cell_volume 1885.50(15)
_computing_cell_refinement 'SAINT v8.34A (Bruker-AXS, 2007)'
_computing_data_collection 'APEX2 v2014.11-0 (Bruker-AXS, 2014)'
_computing_data_reduction 'SAINT v8.34A (Bruker-AXS, 2007)'
_computing_structure_refinement 'SHELXL-2014/7 (Sheldrick, 2014)'
_computing_structure_solution 'SHELXS-2013/1 (She ldrick, 2013)'
_diffrn_ambient_temperature 100
_diffrn_detector 'CMOS Area Detector'
_diffrn_detector_area_resol_mean 10.24
_diffrn_detector_type 'Bruker PHOTON 100 CMOS'
_diffrn_measured_fraction_theta_full 0.999
_diffrn_measured_fraction_theta_max 0.995
_diffrn_measurement_device '\k-geometry diffractometer'
_diffrn_measurement_device_type 'Bruker D8 VENTURE Kappa Duo PHOTON 100 CMOS'
_diffrn_measurement_method '\f and \w scans'
_diffrn_radiation_monochromator 'multilayer mirrors'
_diffrn_radiation_type CuK\a
_diffrn_radiation_wavelength 1.54178
_diffrn_reflns_av_R_equivalents 0.0483
_diffrn_reflns_av_unetI/netI 0.0370
_diffrn_reflns_Laue_measured_fraction_full 0.999
_diffrn_reflns_Laue_measured_fraction_max 0.995
_diffrn_reflns_limit_h_max 11
_diffrn_reflns_limit_h_min -11
_diffrn_reflns_limit_k_max 28
_diffrn_reflns_limit_k_min -28
_diffrn_reflns_limit_l_max 13
_diffrn_reflns_limit_l_min -12
_diffrn_reflns_number 32011
_diffrn_reflns_point_group_measured_fraction_full 0.997
_diffrn_reflns_point_group_measured_fraction_max 0.980
_diffrn_reflns_theta_full 67.679
_diffrn_reflns_theta_max 79.080
_diffrn_reflns_theta_min 3.991
_diffrn_source 'I\mS HB micro-focus sealed tube'
_diffrn_source_current 1
_diffrn_source_power 0.05
_diffrn_source_type 'Incoatech I\mS HB'
_diffrn_source_voltage 50
_diffrn_standards_number 0
_exptl_absorpt_coefficient_mu 0.749
_exptl_absorpt_correction_T_max 0.7542
_exptl_absorpt_correction_T_min 0.6245
_exptl_absorpt_correction_type multi-scan
_exptl_absorpt_process_details 'SADABS-2014/5 (Sheldrick, 2014)'
_exptl_crystal_colour 'clear colourless'
_exptl_crystal_colour_lustre clear
_exptl_crystal_colour_primary colourless
_exptl_crystal_density_diffrn 1.299
_exptl_crystal_density_method 'not measured'
_exptl_crystal_description Plate
_exptl_crystal_F_000 784
_exptl_crystal_size_max 0.36
_exptl_crystal_size_mid 0.25
_exptl_crystal_size_min 0.09
_refine_diff_density_max 0.196
_refine_diff_density_min -0.192
_refine_diff_density_rms 0.038
_refine_ls_abs_structure_details
;
 Flack x determined using 3460 quotients [(I+)-(I-)]/[(I+)+(I-)]
 (Parsons, Flack and Wagner, Acta Cryst. B69 (2013) 249-259).
;
_refine_ls_abs_structure_Flack 0.12(5)
_refine_ls_extinction_coef 0.00071(18)
_refine_ls_extinction_expression Fc^*^=kFc[1+0.001xFc^2^\l^3^/sin(2\q)]^-1/4^
_refine_ls_extinction_method 'SHELXL-2014/7 (Sheldrick 2014'
_refine_ls_goodness_of_fit_ref 1.047
_refine_ls_hydrogen_treatment mixed
_refine_ls_matrix_type full
_refine_ls_number_parameters 496
_refine_ls_number_reflns 7996
_refine_ls_number_restraints 1
_refine_ls_restrained_S_all 1.047
_refine_ls_R_factor_all 0.0338
_refine_ls_R_factor_gt 0.0311
_refine_ls_shift/su_max 0.000
_refine_ls_shift/su_mean 0.000
_refine_ls_structure_factor_coef Fsqd
_refine_ls_weighting_details 'w=1/[\s^2^(Fo^2^)+(0.0361P)^2^+0.2542P] where P=(Fo^2^+2Fc^2^)/3'
_refine_ls_weighting_scheme calc
_refine_ls_wR_factor_gt 0.0732
_refine_ls_wR_factor_ref 0.0747
_reflns_Friedel_coverage 0.918
_reflns_Friedel_fraction_full 0.995
_reflns_Friedel_fraction_max 0.963
_reflns_number_gt 7609
_reflns_number_total 7996
_reflns_threshold_expression 'I > 2\s(I)'
_cod_data_source_file oc6b00361_si_003.cif
_cod_data_source_block p16282_a
_cod_database_code 4516783
_shelx_space_group_comment
;
The symmetry employed for this shelxl refinement is uniquely defined
by the following loop, which should always be used as a source of
symmetry information in preference to the above space-group names.
They are only intended as comments.
;
_shelx_estimated_absorpt_t_max 0.938
_shelx_estimated_absorpt_t_min 0.774
_olex2_refinement_description
;
1. Fixed Uiso
 At 1.2 times of:
  All C(H) groups, {H17A,H17B,H1} of C17, All C(H,H) groups
 At 1.5 times of:
  {H16A,H16B,H16C} of C16, {H26A,H26B,H26C} of C26, {H20A,H20B,H20C} of C20,
  {H19A,H19B,H19C} of C19, {H18A,H18B,H18C} of C18
2.a Ternary CH refined with riding coordinates:
 C3(H3), C10(H10), C9(H9)
2.b Secondary CH2 refined with riding coordinates:
 C35(H35A,H35B), C27(H27A,H27B), C14(H14A,H14B), C36(H36A,H36B), C8(H8A,H8B),
 C7(H7A,H7B), C28(H28A,H28B)
2.c Aromatic/amide H refined with riding coordinates:
 C38(H38), C42(H42), C25(H25), C24(H24), C23(H23), C34(H34), C41(H41),
 C39(H39), C40(H40), C32(H32), C30(H30), C33(H33), C31(H31)
2.d X=CH2 refined with riding coordinates:
 C17(H17A,H17B)
2.e Idealised Me refined as rotating group:
 C20(H20A,H20B,H20C), C19(H19A,H19B,H19C), C16(H16A,H16B,H16C), C26(H26A,H26B,
 H26C), C18(H18A,H18B,H18C)
;
_shelx_shelxl_version_number 2014/7
_olex2_submission_special_instructions 'No special instructions were received'

loop_
_space_group_symop_operation_xyz
'x, y, z'
'-x, y+1/2, -z'

loop_
_atom_site_label
_atom_site_type_symbol
_atom_site_fract_x
_atom_site_fract_y
_atom_site_fract_z
_atom_site_U_iso_or_equiv
_atom_site_adp_type
_atom_site_occupancy
_atom_site_site_symmetry_order
_atom_site_calc_flag
_atom_site_refinement_flags_posn
O1 O 0.42688(17) 0.42719(6) 0.51220(14) 0.0147(3) Uani 1 1 d .
O8 O 0.39297(17) 0.46371(6) 0.08369(14) 0.0138(3) Uani 1 1 d .
O6 O 0.76858(16) 0.44690(6) 0.60086(14) 0.0143(3) Uani 1 1 d .
O3 O 0.10299(17) 0.36104(6) 0.09571(14) 0.0151(3) Uani 1 1 d .
O7 O 0.47402(16) 0.54799(6) 0.28915(14) 0.0142(3) Uani 1 1 d .
O5 O 0.62998(16) 0.43826(7) 0.25745(14) 0.0147(3) Uani 1 1 d .
O10 O 0.54580(18) 0.63221(7) 0.19832(15) 0.0180(3) Uani 1 1 d .
O9 O 0.98935(17) 0.49556(7) 0.56475(15) 0.0166(3) Uani 1 1 d .
O2 O 0.22140(18) 0.37562(7) 0.53040(16) 0.0208(3) Uani 1 1 d .
O4 O 0.05582(18) 0.39842(7) -0.11879(16) 0.0193(3) Uani 1 1 d .
N1 N -0.2788(2) 0.37428(8) -0.17945(19) 0.0176(3) Uani 1 1 d .
C37 C 1.1582(2) 0.57036(10) 0.7162(2) 0.0163(4) Uani 1 1 d .
C15 C 0.2690(2) 0.41055(9) 0.4630(2) 0.0157(4) Uani 1 1 d .
C21 C 0.0070(2) 0.37518(9) -0.0339(2) 0.0140(4) Uani 1 1 d .
C1 C 0.4991(2) 0.35290(9) 0.3321(2) 0.0146(4) Uani 1 1 d .
C5 C 0.2420(2) 0.47545(9) 0.2452(2) 0.0134(4) Uani 1 1 d .
C22 C -0.1605(3) 0.35901(9) -0.0573(2) 0.0166(4) Uani 1 1 d .
C35 C 0.9016(2) 0.44158(9) 0.5521(2) 0.0155(4) Uani 1 1 d .
H35A H 0.9753 0.4095 0.6049 0.019 Uiso 1 1 calc R
H35B H 0.8606 0.4293 0.4540 0.019 Uiso 1 1 calc R
C27 C 0.4166(3) 0.60417(10) 0.2233(2) 0.0165(4) Uani 1 1 d .
H27A H 0.3266 0.5974 0.1355 0.020 Uiso 1 1 calc R
H27B H 0.3767 0.6298 0.2836 0.020 Uiso 1 1 calc R
C14 C 0.1598(2) 0.43959(10) 0.3318(2) 0.0154(4) Uani 1 1 d .
H14A H 0.0853 0.4672 0.3562 0.019 Uiso 1 1 calc R
H14B H 0.0929 0.4075 0.2725 0.019 Uiso 1 1 calc R
C6 C 0.3777(2) 0.51352(9) 0.3516(2) 0.0130(4) Uani 1 1 d .
C36 C 1.1048(2) 0.50543(10) 0.6992(2) 0.0175(4) Uani 1 1 d .
H36A H 1.1999 0.4790 0.7131 0.021 Uiso 1 1 calc R
H36B H 1.0559 0.4949 0.7697 0.021 Uiso 1 1 calc R
C2 C 0.3682(2) 0.32730(9) 0.2411(2) 0.0150(4) Uani 1 1 d .
C8 C 0.4796(3) 0.57792(9) 0.5636(2) 0.0165(4) Uani 1 1 d .
H8A H 0.4465 0.5997 0.6336 0.020 Uiso 1 1 calc R
H8B H 0.5316 0.6074 0.5199 0.020 Uiso 1 1 calc R
C3 C 0.2751(2) 0.37046(9) 0.12813(19) 0.0138(4) Uani 1 1 d .
H3 H 0.3034 0.3620 0.0438 0.017 Uiso 1 1 calc R
C20 C 0.7513(3) 0.55729(10) 0.7432(2) 0.0191(4) Uani 1 1 d .
H20A H 0.8081 0.5829 0.6968 0.029 Uiso 1 1 calc GR
H20B H 0.8243 0.5254 0.7947 0.029 Uiso 1 1 calc GR
H20C H 0.7165 0.5819 0.8070 0.029 Uiso 1 1 calc GR
C19 C 0.1125(2) 0.51071(9) 0.1339(2) 0.0169(4) Uani 1 1 d .
H19A H 0.0216 0.4839 0.0871 0.025 Uiso 1 1 calc GR
H19B H 0.1587 0.5266 0.0666 0.025 Uiso 1 1 calc GR
H19C H 0.0742 0.5443 0.1764 0.025 Uiso 1 1 calc GR
C10 C 0.6507(2) 0.49118(9) 0.52907(19) 0.0129(4) Uani 1 1 d .
H10 H 0.6999 0.5186 0.4771 0.015 Uiso 1 1 calc R
C7 C 0.3289(2) 0.55223(9) 0.4538(2) 0.0154(4) Uani 1 1 d .
H7A H 0.2583 0.5857 0.4040 0.018 Uiso 1 1 calc R
H7B H 0.2670 0.5274 0.4985 0.018 Uiso 1 1 calc R
C38 C 1.2792(3) 0.58727(10) 0.8377(2) 0.0208(4) Uani 1 1 d .
H38 H 1.3256 0.5578 0.9070 0.025 Uiso 1 1 calc R
C12 C 0.5033(2) 0.42036(9) 0.30738(19) 0.0130(4) Uani 1 1 d .
C29 C 0.7961(3) 0.68667(10) 0.2829(2) 0.0201(4) Uani 1 1 d .
C42 C 1.0907(3) 0.61411(10) 0.6156(2) 0.0189(4) Uani 1 1 d .
H42 H 1.0071 0.6033 0.5323 0.023 Uiso 1 1 calc R
C4 C 0.3422(2) 0.43323(9) 0.18465(19) 0.0127(4) Uani 1 1 d .
C25 C -0.4231(3) 0.35260(11) -0.1792(2) 0.0240(5) Uani 1 1 d .
H25 H -0.5242 0.3571 -0.2514 0.029 Uiso 1 1 calc R
C13 C 0.3129(3) 0.26380(10) 0.2364(2) 0.0204(4) Uani 1 1 d .
C11 C 0.4967(2) 0.46260(9) 0.4270(2) 0.0125(4) Uani 1 1 d .
C16 C 0.6322(3) 0.32153(10) 0.4424(2) 0.0202(4) Uani 1 1 d .
H16A H 0.6328 0.3349 0.5332 0.030 Uiso 1 1 calc GR
H16B H 0.7364 0.3313 0.4323 0.030 Uiso 1 1 calc GR
H16C H 0.6147 0.2778 0.4340 0.030 Uiso 1 1 calc GR
C9 C 0.6035(2) 0.52887(9) 0.6358(2) 0.0156(4) Uani 1 1 d .
H9 H 0.5514 0.5012 0.6849 0.019 Uiso 1 1 calc R
C24 C -0.3977(3) 0.32283(13) -0.0559(3) 0.0310(5) Uani 1 1 d .
H24 H -0.4779 0.3031 -0.0284 0.037 Uiso 1 1 calc R
C23 C -0.2321(3) 0.32695(12) 0.0214(2) 0.0245(5) Uani 1 1 d .
H23 H -0.1792 0.3107 0.1108 0.029 Uiso 1 1 calc R
C34 C 0.8846(3) 0.65114(10) 0.2235(3) 0.0249(5) Uani 1 1 d .
H34 H 0.8541 0.6103 0.2013 0.030 Uiso 1 1 calc R
C26 C 0.6583(3) 0.49486(11) 0.0473(2) 0.0215(4) Uani 1 1 d .
H26A H 0.6301 0.4753 -0.0431 0.032 Uiso 1 1 calc GR
H26B H 0.7742 0.4896 0.0979 0.032 Uiso 1 1 calc GR
H26C H 0.6332 0.5380 0.0349 0.032 Uiso 1 1 calc GR
C28 C 0.6575(3) 0.66018(11) 0.3179(2) 0.0236(5) Uani 1 1 d .
H28A H 0.6988 0.6299 0.3923 0.028 Uiso 1 1 calc R
H28B H 0.6019 0.6924 0.3513 0.028 Uiso 1 1 calc R
C41 C 1.1455(3) 0.67353(11) 0.6368(2) 0.0230(4) Uani 1 1 d .
H41 H 1.0997 0.7030 0.5675 0.028 Uiso 1 1 calc R
C39 C 1.3334(3) 0.64665(11) 0.8595(2) 0.0262(5) Uani 1 1 d .
H39 H 1.4159 0.6576 0.9431 0.031 Uiso 1 1 calc R
C40 C 1.2663(3) 0.68995(11) 0.7583(2) 0.0254(5) Uani 1 1 d .
H40 H 1.3032 0.7306 0.7725 0.030 Uiso 1 1 calc R
C32 C 1.0651(3) 0.73388(12) 0.2318(3) 0.0298(5) Uani 1 1 d .
H32 H 1.1580 0.7497 0.2162 0.036 Uiso 1 1 calc R
C30 C 0.8427(3) 0.74657(11) 0.3146(2) 0.0262(5) Uani 1 1 d .
H30 H 0.7823 0.7719 0.3535 0.031 Uiso 1 1 calc R
C33 C 1.0170(3) 0.67450(11) 0.1963(3) 0.0287(5) Uani 1 1 d .
H33 H 1.0749 0.6500 0.1534 0.034 Uiso 1 1 calc R
C18 C 0.2785(3) 0.23080(11) 0.1038(3) 0.0282(5) Uani 1 1 d .
H18A H 0.1972 0.2530 0.0299 0.042 Uiso 1 1 calc GR
H18B H 0.2375 0.1904 0.1121 0.042 Uiso 1 1 calc GR
H18C H 0.3783 0.2273 0.0818 0.042 Uiso 1 1 calc GR
C31 C 0.9776(3) 0.76927(12) 0.2893(2) 0.0303(5) Uani 1 1 d .
H31 H 1.0093 0.8100 0.3123 0.036 Uiso 1 1 calc R
B1 B 0.5590(3) 0.46571(10) 0.1305(2) 0.0152(4) Uani 1 1 d .
C17 C 0.2881(4) 0.23960(11) 0.3459(3) 0.0324(6) Uani 1 1 d .
H17A H 0.3059 0.2630 0.4269 0.039 Uiso 1 1 calc R
H17B H 0.2527 0.1989 0.3429 0.039 Uiso 1 1 calc R
H1 H -0.263(4) 0.3947(16) -0.247(4) 0.039 Uiso 1 1 d R

loop_
_atom_site_aniso_label
_atom_site_aniso_U_11
_atom_site_aniso_U_22
_atom_site_aniso_U_33
_atom_site_aniso_U_23
_atom_site_aniso_U_13
_atom_site_aniso_U_12
O1 0.0146(6) 0.0169(7) 0.0137(6) 0.0019(5) 0.0062(6) -0.0012(5)
O8 0.0143(6) 0.0168(7) 0.0112(6) 0.0023(5) 0.0055(5) 0.0001(5)
O6 0.0112(6) 0.0183(7) 0.0128(6) 0.0024(5) 0.0031(5) 0.0003(5)
O3 0.0124(6) 0.0188(7) 0.0127(6) 0.0016(5) 0.0025(5) -0.0013(5)
O7 0.0137(6) 0.0146(7) 0.0151(7) 0.0026(5) 0.0061(6) 0.0007(5)
O5 0.0115(6) 0.0197(7) 0.0139(6) -0.0013(5) 0.0055(5) 0.0004(5)
O10 0.0171(7) 0.0205(7) 0.0150(7) 0.0014(5) 0.0037(6) -0.0042(6)
O9 0.0142(7) 0.0198(7) 0.0144(7) 0.0010(5) 0.0029(6) -0.0038(5)
O2 0.0193(7) 0.0234(8) 0.0215(7) 0.0042(6) 0.0091(6) -0.0026(6)
O4 0.0172(7) 0.0234(8) 0.0162(7) 0.0043(6) 0.0041(6) -0.0021(6)
N1 0.0158(8) 0.0205(9) 0.0149(8) 0.0013(7) 0.0032(7) -0.0007(7)
C37 0.0148(9) 0.0213(10) 0.0151(9) 0.0003(7) 0.0083(8) -0.0009(8)
C15 0.0155(9) 0.0173(10) 0.0161(9) -0.0017(7) 0.0078(8) -0.0001(7)
C21 0.0148(9) 0.0135(9) 0.0123(8) 0.0003(7) 0.0026(8) 0.0009(7)
C1 0.0159(9) 0.0154(9) 0.0128(9) 0.0001(7) 0.0052(8) 0.0029(7)
C5 0.0132(9) 0.0151(9) 0.0128(8) -0.0008(7) 0.0057(8) -0.0004(7)
C22 0.0168(10) 0.0175(10) 0.0142(9) 0.0009(7) 0.0035(8) 0.0008(8)
C35 0.0120(8) 0.0186(10) 0.0160(9) 0.0000(7) 0.0050(8) 0.0001(7)
C27 0.0144(9) 0.0194(10) 0.0144(9) 0.0040(7) 0.0033(8) 0.0004(7)
C14 0.0123(9) 0.0190(10) 0.0164(9) -0.0007(7) 0.0066(8) -0.0013(7)
C6 0.0109(8) 0.0160(9) 0.0125(9) 0.0010(7) 0.0048(8) -0.0004(7)
C36 0.0142(9) 0.0220(10) 0.0140(9) 0.0001(7) 0.0020(8) -0.0021(8)
C2 0.0155(9) 0.0161(9) 0.0126(9) 0.0000(7) 0.0037(8) 0.0032(7)
C8 0.0181(10) 0.0172(10) 0.0154(9) -0.0028(7) 0.0073(8) -0.0002(8)
C3 0.0115(9) 0.0160(9) 0.0127(8) 0.0009(7) 0.0028(7) 0.0007(7)
C20 0.0210(10) 0.0212(11) 0.0148(9) -0.0045(8) 0.0055(9) -0.0023(8)
C19 0.0127(9) 0.0180(10) 0.0189(10) -0.0009(7) 0.0038(8) 0.0002(7)
C10 0.0121(9) 0.0143(9) 0.0109(8) 0.0002(7) 0.0022(7) 0.0007(7)
C7 0.0158(9) 0.0169(9) 0.0152(9) -0.0004(7) 0.0076(8) 0.0018(7)
C38 0.0218(10) 0.0264(11) 0.0139(9) 0.0030(8) 0.0054(9) -0.0031(8)
C12 0.0109(8) 0.0173(9) 0.0110(8) 0.0007(7) 0.0039(7) 0.0014(7)
C29 0.0201(10) 0.0197(10) 0.0165(9) 0.0020(8) 0.0009(9) -0.0034(8)
C42 0.0159(10) 0.0237(11) 0.0165(10) 0.0013(8) 0.0047(8) 0.0013(8)
C4 0.0118(8) 0.0161(9) 0.0108(8) 0.0011(7) 0.0044(7) -0.0001(7)
C25 0.0147(10) 0.0315(12) 0.0221(11) 0.0044(9) 0.0017(9) -0.0003(9)
C13 0.0187(10) 0.0168(10) 0.0201(10) 0.0009(8) -0.0007(8) 0.0017(8)
C11 0.0127(8) 0.0152(9) 0.0103(8) 0.0012(7) 0.0050(7) -0.0004(7)
C16 0.0193(10) 0.0188(10) 0.0168(9) -0.0015(8) -0.0013(8) 0.0039(8)
C9 0.0176(9) 0.0177(9) 0.0119(9) -0.0019(7) 0.0056(8) -0.0030(8)
C24 0.0182(11) 0.0432(15) 0.0312(12) 0.0122(11) 0.0081(10) -0.0051(10)
C23 0.0188(10) 0.0345(13) 0.0199(10) 0.0095(9) 0.0062(9) -0.0003(9)
C34 0.0227(11) 0.0161(10) 0.0346(13) 0.0039(9) 0.0080(10) 0.0000(8)
C26 0.0177(10) 0.0273(11) 0.0200(10) 0.0015(9) 0.0071(9) -0.0011(8)
C28 0.0240(11) 0.0279(12) 0.0186(10) -0.0048(8) 0.0067(9) -0.0062(9)
C41 0.0245(11) 0.0220(11) 0.0233(11) 0.0050(8) 0.0090(9) 0.0027(9)
C39 0.0303(12) 0.0292(12) 0.0169(10) -0.0029(9) 0.0052(10) -0.0102(10)
C40 0.0337(13) 0.0186(11) 0.0258(11) -0.0041(8) 0.0127(11) -0.0038(9)
C32 0.0205(11) 0.0308(13) 0.0320(12) 0.0096(10) 0.0011(10) -0.0079(10)
C30 0.0369(13) 0.0216(11) 0.0175(10) -0.0018(8) 0.0061(10) -0.0036(9)
C33 0.0204(11) 0.0262(12) 0.0392(13) 0.0073(10) 0.0097(10) 0.0042(9)
C18 0.0348(13) 0.0194(11) 0.0245(11) -0.0016(9) 0.0024(10) 0.0002(9)
C31 0.0395(13) 0.0225(11) 0.0234(11) -0.0001(9) 0.0036(11) -0.0129(11)
B1 0.0150(10) 0.0174(10) 0.0135(10) -0.0038(8) 0.0052(9) 0.0000(8)
C17 0.0484(15) 0.0199(11) 0.0292(12) 0.0019(9) 0.0135(12) -0.0070(11)

loop_
_atom_type_symbol
_atom_type_description
_atom_type_scat_dispersion_real
_atom_type_scat_dispersion_imag
_atom_type_scat_source
C C 0.0181 0.0091 'International Tables Vol C Tables 4.2.6.8 and 6.1.1.4'
H H 0.0000 0.0000 'International Tables Vol C Tables 4.2.6.8 and 6.1.1.4'
B B 0.0090 0.0039 'International Tables Vol C Tables 4.2.6.8 and 6.1.1.4'
N N 0.0311 0.0180 'International Tables Vol C Tables 4.2.6.8 and 6.1.1.4'
O O 0.0492 0.0322 'International Tables Vol C Tables 4.2.6.8 and 6.1.1.4'

loop_
_geom_angle_atom_site_label_1
_geom_angle_atom_site_label_2
_geom_angle_atom_site_label_3
_geom_angle
C15 O1 C11 120.47(15)
B1 O8 C4 108.43(16)
C35 O6 C10 114.14(14)
C21 O3 C3 116.42(15)
C27 O7 C6 120.55(15)
B1 O5 C12 107.85(15)
C27 O10 C28 113.36(16)
C35 O9 C36 113.94(15)
C22 N1 H1 125(2)
C25 N1 C22 109.02(18)
C25 N1 H1 126(2)
C38 C37 C36 118.36(19)
C38 C37 C42 118.9(2)
C42 C37 C36 122.74(19)
O1 C15 C14 118.44(17)
O2 C15 O1 118.05(19)
O2 C15 C14 123.40(19)
O3 C21 C22 111.21(17)
O4 C21 O3 123.89(18)
O4 C21 C22 124.90(18)
C2 C1 C12 111.31(17)
C2 C1 C16 126.79(19)
C16 C1 C12 121.85(18)
C14 C5 C6 105.43(15)
C14 C5 C4 111.27(16)
C19 C5 C14 108.83(16)
C19 C5 C6 116.49(16)
C19 C5 C4 112.64(16)
C4 C5 C6 101.86(15)
N1 C22 C21 119.86(18)
N1 C22 C23 108.20(19)
C23 C22 C21 131.89(19)
O6 C35 H35A 109.0
O6 C35 H35B 109.0
O9 C35 O6 112.74(16)
O9 C35 H35A 109.0
O9 C35 H35B 109.0
H35A C35 H35B 107.8
O7 C27 H27A 110.2
O7 C27 H27B 110.2
O10 C27 O7 107.43(16)
O10 C27 H27A 110.2
O10 C27 H27B 110.2
H27A C27 H27B 108.5
C15 C14 C5 117.24(17)
C15 C14 H14A 108.0
C15 C14 H14B 108.0
C5 C14 H14A 108.0
C5 C14 H14B 108.0
H14A C14 H14B 107.2
O7 C6 C5 113.25(15)
O7 C6 C7 110.82(16)
O7 C6 C11 102.15(14)
C7 C6 C5 117.40(16)
C7 C6 C11 111.16(16)
C11 C6 C5 100.47(15)
O9 C36 C37 110.44(17)
O9 C36 H36A 109.6
O9 C36 H36B 109.6
C37 C36 H36A 109.6
C37 C36 H36B 109.6
H36A C36 H36B 108.1
C1 C2 C3 112.47(18)
C1 C2 C13 128.21(19)
C13 C2 C3 119.25(17)
H8A C8 H8B 107.8
C7 C8 H8A 109.0
C7 C8 H8B 109.0
C7 C8 C9 112.75(17)
C9 C8 H8A 109.0
C9 C8 H8B 109.0
O3 C3 C2 109.54(16)
O3 C3 H3 108.7
O3 C3 C4 116.82(16)
C2 C3 H3 108.7
C2 C3 C4 103.98(16)
C4 C3 H3 108.7
H20A C20 H20B 109.5
H20A C20 H20C 109.5
H20B C20 H20C 109.5
C9 C20 H20A 109.5
C9 C20 H20B 109.5
C9 C20 H20C 109.5
C5 C19 H19A 109.5
C5 C19 H19B 109.5
C5 C19 H19C 109.5
H19A C19 H19B 109.5
H19A C19 H19C 109.5
H19B C19 H19C 109.5
O6 C10 H10 108.9
O6 C10 C11 112.52(16)
O6 C10 C9 108.86(15)
C11 C10 H10 108.9
C11 C10 C9 108.83(15)
C9 C10 H10 108.9
C6 C7 H7A 109.6
C6 C7 H7B 109.6
C8 C7 C6 110.11(16)
C8 C7 H7A 109.6
C8 C7 H7B 109.6
H7A C7 H7B 108.2
C37 C38 H38 119.5
C37 C38 C39 121.0(2)
C39 C38 H38 119.5
O5 C12 C1 113.53(16)
O5 C12 C4 104.90(14)
O5 C12 C11 111.08(15)
C1 C12 C4 104.33(16)
C1 C12 C11 116.51(16)
C11 C12 C4 105.18(15)
C34 C29 C28 120.4(2)
C34 C29 C30 118.7(2)
C30 C29 C28 120.9(2)
C37 C42 H42 119.9
C41 C42 C37 120.2(2)
C41 C42 H42 119.9
O8 C4 C5 111.55(15)
O8 C4 C3 108.85(15)
O8 C4 C12 104.66(15)
C5 C4 C12 105.31(15)
C3 C4 C5 119.85(16)
C3 C4 C12 105.30(15)
N1 C25 H25 125.9
N1 C25 C24 108.3(2)
C24 C25 H25 125.9
C2 C13 C18 117.23(19)
C17 C13 C2 120.0(2)
C17 C13 C18 122.7(2)
O1 C11 C6 110.00(15)
O1 C11 C10 105.15(15)
O1 C11 C12 106.79(15)
C6 C11 C12 103.80(15)
C10 C11 C6 109.15(16)
C10 C11 C12 121.70(16)
C1 C16 H16A 109.5
C1 C16 H16B 109.5
C1 C16 H16C 109.5
H16A C16 H16B 109.5
H16A C16 H16C 109.5
H16B C16 H16C 109.5
C8 C9 C10 110.72(16)
C8 C9 H9 108.0
C20 C9 C8 110.27(17)
C20 C9 C10 111.76(17)
C20 C9 H9 108.0
C10 C9 H9 108.0
C25 C24 H24 126.2
C25 C24 C23 107.6(2)
C23 C24 H24 126.2
C22 C23 C24 106.9(2)
C22 C23 H23 126.5
C24 C23 H23 126.5
C29 C34 H34 119.6
C29 C34 C33 120.9(2)
C33 C34 H34 119.6
H26A C26 H26B 109.5
H26A C26 H26C 109.5
H26B C26 H26C 109.5
B1 C26 H26A 109.5
B1 C26 H26B 109.5
B1 C26 H26C 109.5
O10 C28 C29 109.64(18)
O10 C28 H28A 109.7
O10 C28 H28B 109.7
C29 C28 H28A 109.7
C29 C28 H28B 109.7
H28A C28 H28B 108.2
C42 C41 H41 119.8
C40 C41 C42 120.5(2)
C40 C41 H41 119.8
C38 C39 H39 120.1
C38 C39 C40 119.8(2)
C40 C39 H39 120.1
C41 C40 C39 119.6(2)
C41 C40 H40 120.2
C39 C40 H40 120.2
C33 C32 H32 120.3
C31 C32 H32 120.3
C31 C32 C33 119.4(2)
C29 C30 H30 120.0
C31 C30 C29 120.1(2)
C31 C30 H30 120.0
C34 C33 C32 120.0(2)
C34 C33 H33 120.0
C32 C33 H33 120.0
C13 C18 H18A 109.5
C13 C18 H18B 109.5
C13 C18 H18C 109.5
H18A C18 H18B 109.5
H18A C18 H18C 109.5
H18B C18 H18C 109.5
C32 C31 C30 121.0(2)
C32 C31 H31 119.5
C30 C31 H31 119.5
O8 B1 O5 113.65(18)
O8 B1 C26 123.21(19)
O5 B1 C26 123.12(19)
C13 C17 H17A 120.0
C13 C17 H17B 120.0
H17A C17 H17B 120.0

loop_
_geom_bond_atom_site_label_1
_geom_bond_atom_site_label_2
_geom_bond_distance
O1 C15 1.355(3)
O1 C11 1.459(2)
O8 C4 1.433(2)
O8 B1 1.371(3)
O6 C35 1.426(2)
O6 C10 1.435(2)
O3 C21 1.351(2)
O3 C3 1.448(2)
O7 C27 1.424(2)
O7 C6 1.444(2)
O5 C12 1.432(2)
O5 B1 1.384(3)
O10 C27 1.392(3)
O10 C28 1.429(3)
O9 C35 1.404(2)
O9 C36 1.428(2)
O2 C15 1.206(3)
O4 C21 1.212(3)
N1 C22 1.374(3)
N1 C25 1.356(3)
N1 H1 0.89(4)
C37 C36 1.504(3)
C37 C38 1.390(3)
C37 C42 1.396(3)
C15 C14 1.510(3)
C21 C22 1.453(3)
C1 C2 1.337(3)
C1 C12 1.519(3)
C1 C16 1.495(3)
C5 C14 1.545(3)
C5 C6 1.564(3)
C5 C19 1.526(3)
C5 C4 1.554(3)
C22 C23 1.380(3)
C35 H35A 0.9900
C35 H35B 0.9900
C27 H27A 0.9900
C27 H27B 0.9900
C14 H14A 0.9900
C14 H14B 0.9900
C6 C7 1.529(3)
C6 C11 1.554(3)
C36 H36A 0.9900
C36 H36B 0.9900
C2 C3 1.513(3)
C2 C13 1.483(3)
C8 H8A 0.9900
C8 H8B 0.9900
C8 C7 1.528(3)
C8 C9 1.539(3)
C3 H3 1.0000
C3 C4 1.545(3)
C20 H20A 0.9800
C20 H20B 0.9800
C20 H20C 0.9800
C20 C9 1.526(3)
C19 H19A 0.9800
C19 H19B 0.9800
C19 H19C 0.9800
C10 H10 1.0000
C10 C11 1.538(3)
C10 C9 1.546(3)
C7 H7A 0.9900
C7 H7B 0.9900
C38 H38 0.9500
C38 C39 1.391(3)
C12 C4 1.569(3)
C12 C11 1.565(3)
C29 C34 1.386(3)
C29 C28 1.502(3)
C29 C30 1.394(3)
C42 H42 0.9500
C42 C41 1.393(3)
C25 H25 0.9500
C25 C24 1.381(3)
C13 C18 1.488(3)
C13 C17 1.334(3)
C16 H16A 0.9800
C16 H16B 0.9800
C16 H16C 0.9800
C9 H9 1.0000
C24 H24 0.9500
C24 C23 1.403(3)
C23 H23 0.9500
C34 H34 0.9500
C34 C33 1.387(3)
C26 H26A 0.9800
C26 H26B 0.9800
C26 H26C 0.9800
C26 B1 1.557(3)
C28 H28A 0.9900
C28 H28B 0.9900
C41 H41 0.9500
C41 C40 1.387(4)
C39 H39 0.9500
C39 C40 1.391(4)
C40 H40 0.9500
C32 H32 0.9500
C32 C33 1.392(4)
C32 C31 1.367(4)
C30 H30 0.9500
C30 C31 1.391(4)
C33 H33 0.9500
C18 H18A 0.9800
C18 H18B 0.9800
C18 H18C 0.9800
C31 H31 0.9500
C17 H17A 0.9500
C17 H17B 0.9500

loop_
_geom_torsion_atom_site_label_1
_geom_torsion_atom_site_label_2
_geom_torsion_atom_site_label_3
_geom_torsion_atom_site_label_4
_geom_torsion
O1 C15 C14 C5 13.3(3)
O6 C10 C11 O1 63.33(19)
O6 C10 C11 C6 -178.69(15)
O6 C10 C11 C12 -57.9(2)
O6 C10 C9 C8 178.83(16)
O6 C10 C9 C20 55.5(2)
O3 C21 C22 N1 174.79(18)
O3 C21 C22 C23 -8.2(3)
O3 C3 C4 O8 -111.77(17)
O3 C3 C4 C5 18.3(2)
O3 C3 C4 C12 136.47(16)
O7 C6 C7 C8 -56.9(2)
O7 C6 C11 O1 172.58(14)
O7 C6 C11 C10 57.69(18)
O7 C6 C11 C12 -73.47(17)
O5 C12 C4 O8 -6.63(19)
O5 C12 C4 C5 -124.35(16)
O5 C12 C4 C3 108.07(16)
O5 C12 C11 O1 -153.39(14)
O5 C12 C11 C6 90.38(17)
O5 C12 C11 C10 -32.9(2)
O2 C15 C14 C5 -170.78(19)
O4 C21 C22 N1 -5.1(3)
O4 C21 C22 C23 171.9(2)
N1 C22 C23 C24 0.1(3)
N1 C25 C24 C23 0.3(3)
C37 C38 C39 C40 -0.2(4)
C37 C42 C41 C40 -0.6(3)
C15 O1 C11 C6 43.1(2)
C15 O1 C11 C10 160.51(16)
C15 O1 C11 C12 -68.9(2)
C21 O3 C3 C2 -152.69(16)
C21 O3 C3 C4 89.5(2)
C21 C22 C23 C24 -177.2(2)
C1 C2 C3 O3 -140.85(17)
C1 C2 C3 C4 -15.3(2)
C1 C2 C13 C18 -127.7(2)
C1 C2 C13 C17 55.7(3)
C1 C12 C4 O8 -126.25(16)
C1 C12 C4 C5 116.02(16)
C1 C12 C4 C3 -11.55(19)
C1 C12 C11 O1 -21.3(2)
C1 C12 C11 C6 -137.54(17)
C1 C12 C11 C10 99.2(2)
C5 C6 C7 C8 170.86(16)
C5 C6 C11 O1 -70.65(18)
C5 C6 C11 C10 174.45(15)
C5 C6 C11 C12 43.30(17)
C22 N1 C25 C24 -0.3(3)
C35 O6 C10 C11 103.96(18)
C35 O6 C10 C9 -135.33(16)
C35 O9 C36 C37 -163.82(16)
C27 O7 C6 C5 80.9(2)
C27 O7 C6 C7 -53.5(2)
C27 O7 C6 C11 -171.96(16)
C27 O10 C28 C29 177.42(18)
C14 C5 C6 O7 176.94(15)
C14 C5 C6 C7 -51.9(2)
C14 C5 C6 C11 68.74(17)
C14 C5 C4 O8 168.92(16)
C14 C5 C4 C3 40.1(2)
C14 C5 C4 C12 -78.12(19)
C6 O7 C27 O10 168.28(15)
C6 C5 C14 C15 -43.6(2)
C6 C5 C4 O8 -79.15(18)
C6 C5 C4 C3 152.01(16)
C6 C5 C4 C12 33.82(18)
C36 O9 C35 O6 82.1(2)
C36 C37 C38 C39 -179.9(2)
C36 C37 C42 C41 -179.7(2)
C2 C1 C12 O5 -111.08(19)
C2 C1 C12 C4 2.5(2)
C2 C1 C12 C11 117.98(19)
C2 C3 C4 O8 127.42(16)
C2 C3 C4 C5 -102.53(18)
C2 C3 C4 C12 15.66(19)
C3 O3 C21 O4 -5.0(3)
C3 O3 C21 C22 175.14(16)
C3 C2 C13 C18 49.1(3)
C3 C2 C13 C17 -127.5(2)
C19 C5 C14 C15 -169.29(17)
C19 C5 C6 O7 -62.3(2)
C19 C5 C6 C7 68.9(2)
C19 C5 C6 C11 -170.49(16)
C19 C5 C4 O8 46.4(2)
C19 C5 C4 C3 -82.4(2)
C19 C5 C4 C12 159.36(16)
C10 O6 C35 O9 60.4(2)
C7 C6 C11 O1 54.3(2)
C7 C6 C11 C10 -60.6(2)
C7 C6 C11 C12 168.28(16)
C7 C8 C9 C20 179.55(17)
C7 C8 C9 C10 55.3(2)
C38 C37 C36 O9 -175.55(18)
C38 C37 C42 C41 0.6(3)
C38 C39 C40 C41 0.2(4)
C12 O5 B1 O8 -5.1(2)
C12 O5 B1 C26 176.15(19)
C12 C1 C2 C3 8.1(2)
C12 C1 C2 C13 -174.9(2)
C29 C34 C33 C32 1.6(4)
C29 C30 C31 C32 0.8(4)
C42 C37 C36 O9 4.8(3)
C42 C37 C38 C39 -0.2(3)
C42 C41 C40 C39 0.2(4)
C4 O8 B1 O5 0.5(2)
C4 O8 B1 C26 179.27(19)
C4 C5 C14 C15 66.0(2)
C4 C5 C6 O7 60.68(19)
C4 C5 C6 C7 -168.14(16)
C4 C5 C6 C11 -47.52(17)
C4 C12 C11 O1 93.65(17)
C4 C12 C11 C6 -22.58(19)
C4 C12 C11 C10 -145.87(17)
C25 N1 C22 C21 177.74(19)
C25 N1 C22 C23 0.1(3)
C25 C24 C23 C22 -0.2(3)
C13 C2 C3 O3 41.9(2)
C13 C2 C3 C4 167.43(18)
C11 O1 C15 O2 171.60(17)
C11 O1 C15 C14 -12.3(3)
C11 C6 C7 C8 56.0(2)
C11 C10 C9 C8 -58.2(2)
C11 C10 C9 C20 178.44(16)
C11 C12 C4 O8 110.62(16)
C11 C12 C4 C5 -7.11(19)
C11 C12 C4 C3 -134.69(16)
C16 C1 C2 C3 -169.32(19)
C16 C1 C2 C13 7.7(3)
C16 C1 C12 O5 66.5(2)
C16 C1 C12 C4 -179.89(17)
C16 C1 C12 C11 -64.5(2)
C9 C8 C7 C6 -53.6(2)
C9 C10 C11 O1 -57.41(19)
C9 C10 C11 C6 60.57(19)
C9 C10 C11 C12 -178.68(16)
C34 C29 C28 O10 -54.3(3)
C34 C29 C30 C31 -1.3(3)
C28 O10 C27 O7 -78.2(2)
C28 C29 C34 C33 -177.2(2)
C28 C29 C30 C31 176.0(2)
C30 C29 C34 C33 0.1(3)
C30 C29 C28 O10 128.5(2)
C33 C32 C31 C30 0.9(4)
C31 C32 C33 C34 -2.2(4)
B1 O8 C4 C5 117.18(17)
B1 O8 C4 C3 -108.37(18)
B1 O8 C4 C12 3.8(2)
B1 O5 C12 C1 120.28(18)
B1 O5 C12 C4 7.00(19)
B1 O5 C12 C11 -106.14(18)
